data_7101876
loop_
_publ_author_name
'Zheng, Shou-Tian'
'Yuan, Da-Qiang'
'Jia, Hong-Peng'
'Zhang, Jie'
'Yang, Guo-Yu'

_publ_section_title
;
 Combination between lacunary polyoxometalates and high-nuclear
 transition metal clusters under hydrothermal conditions: I. from
 isolated cluster to 1-D chain.
;
_journal_issue 18
_journal_name_full 'Chemical communications (Cambridge, England)'
_journal_page_first 1858
_journal_page_last 1860
_journal_paper_doi 10.1039/b617191e
_journal_year 2007
_chemical_formula_moiety '2(C9 H45 N6 Ni6 O43 Si W9), (H12 O6 Ni), 8(H2 O)'
_chemical_formula_sum 'C18 H118 N12 Ni13 O100 Si2 W18'
_chemical_formula_weight 6231.95
_chemical_name_systematic
;
?
;
_space_group_IT_number 14
_symmetry_cell_setting monoclinic
_symmetry_space_group_name_Hall '-P 2yn'
_symmetry_space_group_name_H-M 'P 1 21/n 1'
_atom_sites_solution_hydrogens geom
_atom_sites_solution_primary direct
_atom_sites_solution_secondary difmap
_audit_creation_method SHELXL-97
_cell_angle_alpha 90.0000(10)
_cell_angle_beta 109.1170(10)
_cell_angle_gamma 90.0000(10)
_cell_formula_units_Z 2
_cell_length_a 13.9166(10)
_cell_length_b 24.2125(10)
_cell_length_c 18.0515(10)
_cell_measurement_reflns_used 8250
_cell_measurement_temperature 294(2)
_cell_measurement_theta_max 27.4835
_cell_measurement_theta_min 2.0633
_cell_volume 5747.1(6)
_computing_cell_refinement 'CrystalClear (Rigaku Corp., 2000)'
_computing_data_collection 'CrystalClear (Rigaku Corp., 2000)'
_computing_data_reduction 'CrystalClear (Rigaku Corp., 2000)'
_computing_molecular_graphics SHELXTL
_computing_publication_material SHELXTL
_computing_structure_refinement 'SHELXL-97 (Sheldrick, 1997)'
_computing_structure_solution 'SHELXS-97 (Sheldrick, 1990)'
_diffrn_ambient_temperature 294(2)
_diffrn_measured_fraction_theta_full 0.987
_diffrn_measured_fraction_theta_max 0.987
_diffrn_measurement_device_type 'mercury CCD'
_diffrn_measurement_method dtprofit.ref
_diffrn_radiation_monochromator graphite
_diffrn_radiation_source 'fine-focus sealed tube'
_diffrn_radiation_type MoK\a
_diffrn_radiation_wavelength 0.71073
_diffrn_reflns_av_R_equivalents 0.0566
_diffrn_reflns_av_sigmaI/netI 0.0585
_diffrn_reflns_limit_h_max 17
_diffrn_reflns_limit_h_min -17
_diffrn_reflns_limit_k_max 31
_diffrn_reflns_limit_k_min -30
_diffrn_reflns_limit_l_max 18
_diffrn_reflns_limit_l_min -23
_diffrn_reflns_number 41855
_diffrn_reflns_theta_full 27.48
_diffrn_reflns_theta_max 27.48
_diffrn_reflns_theta_min 2.24
_diffrn_standards_decay_% 0
_diffrn_standards_interval_count 0
_diffrn_standards_interval_time .
_diffrn_standards_number 0
_exptl_absorpt_coefficient_mu 20.135
_exptl_absorpt_correction_T_max 0.2011
_exptl_absorpt_correction_T_min 0.0095
_exptl_absorpt_correction_type multi-scan
_exptl_absorpt_process_details 'SADABS (Sheldrick, 1996)'
_exptl_crystal_colour green
_exptl_crystal_density_diffrn 3.601
_exptl_crystal_density_method 'not measured'
_exptl_crystal_description Prism
_exptl_crystal_F_000 5668
_exptl_crystal_size_max 0.45
_exptl_crystal_size_mid 0.20
_exptl_crystal_size_min 0.08
_refine_diff_density_max 4.199
_refine_diff_density_min -3.286
_refine_diff_density_rms 0.368
_refine_ls_extinction_method none
_refine_ls_goodness_of_fit_ref 1.058
_refine_ls_hydrogen_treatment constr
_refine_ls_matrix_type full
_refine_ls_number_parameters 775
_refine_ls_number_reflns 13003
_refine_ls_number_restraints 69
_refine_ls_restrained_S_all 1.058
_refine_ls_R_factor_all 0.0507
_refine_ls_R_factor_gt 0.0448
_refine_ls_shift/su_max 0.002
_refine_ls_shift/su_mean 0.000
_refine_ls_structure_factor_coef Fsqd
_refine_ls_weighting_details 'calc w=1/[\s^2^(Fo^2^)+(0.0628P)^2^+0.0000P] where P=(Fo^2^+2Fc^2^)/3'
_refine_ls_weighting_scheme calc
_refine_ls_wR_factor_gt 0.1109
_refine_ls_wR_factor_ref 0.1159
_reflns_number_gt 11412
_reflns_number_total 13003
_reflns_threshold_expression >2sigma(I)
_cod_data_source_file b617191e.txt
_cod_data_source_block 1
_cod_depositor_comments
;
The following automatic conversions were performed:
'_exptl_absorpt_correction_type' value 'Multi-scan' changed to
'multi-scan' according to
'/home/saulius/struct/CIF-dictionaries/cif_core.dic' dictionary named
'cif_core.dic' version 2.4.1 from 2010-06-29.

Automatic conversion script
Id: cif_fix_enum 1527 2010-12-29 10:47:43Z saulius 
;
_cod_original_sg_symbol_Hall -P2yn
_cod_original_sg_symbol_H-M P2(1)/n
_cod_database_code 7101876

loop_
_symmetry_equiv_pos_as_xyz
'x, y, z'
'-x+1/2, y+1/2, -z+1/2'
'-x, -y, -z'
'x-1/2, -y-1/2, z-1/2'

loop_
_atom_site_label
_atom_site_type_symbol
_atom_site_fract_x
_atom_site_fract_y
_atom_site_fract_z
_atom_site_U_iso_or_equiv
_atom_site_adp_type
_atom_site_occupancy
_atom_site_symmetry_multiplicity
_atom_site_calc_flag
_atom_site_refinement_flags
_atom_site_disorder_assembly
_atom_site_disorder_group
Ni1 Ni 0.41155(8) 0.64758(4) 0.54902(6) 0.0243(2) Uani 1 1 d . . .
Ni2 Ni 0.41612(8) 0.74657(4) 0.44009(6) 0.0214(2) Uani 1 1 d . . .
Ni3 Ni 0.56403(8) 0.65125(4) 0.45673(6) 0.0206(2) Uani 1 1 d . . .
Ni4 Ni 0.43469(9) 0.85079(4) 0.34325(7) 0.0287(2) Uani 1 1 d . A .
Ni5 Ni 0.57510(8) 0.75010(4) 0.35640(6) 0.0225(2) Uani 1 1 d . . .
Ni6 Ni 0.73045(8) 0.65534(4) 0.37824(7) 0.0264(2) Uani 1 1 d . B .
Ni7 Ni 0.5000 0.5000 0.0000 0.0472(19) Uani 0.44 2 d SP . .
Ni7A Ni 0.4418(6) 0.4991(5) -0.0257(6) 0.058(2) Uani 0.28 1 d P . .
W1 W 0.40077(3) 0.776785(14) 0.168086(19) 0.02804(9) Uani 1 1 d . . .
W2 W 0.31029(3) 0.655858(14) 0.079465(19) 0.02727(9) Uani 1 1 d . . .
W3 W 0.56043(3) 0.669681(14) 0.186714(19) 0.02591(9) Uani 1 1 d . . .
W4 W 0.19110(3) 0.666496(14) 0.378517(19) 0.02458(9) Uani 1 1 d . . .
W5 W 0.20707(3) 0.775274(14) 0.26627(2) 0.02713(9) Uani 1 1 d . . .
W6 W 0.11708(3) 0.652828(15) 0.18086(2) 0.02789(9) Uani 1 1 d . . .
W7 W 0.54259(3) 0.550254(13) 0.310074(19) 0.02282(9) Uani 1 1 d . . .
W8 W 0.29547(3) 0.534579(13) 0.203160(18) 0.02463(9) Uani 1 1 d . . .
W9 W 0.36548(3) 0.549182(12) 0.399833(18) 0.02205(9) Uani 1 1 d . . .
Si1 Si 0.38288(16) 0.66663(8) 0.28934(12) 0.0185(4) Uani 1 1 d . . .
O1 O 0.6702(4) 0.7033(2) 0.4427(3) 0.0228(11) Uani 1 1 d . . .
H1F H 0.7162 0.7218 0.4890 0.027 Uiso 1 1 calc R . .
O2 O 0.5122(4) 0.6996(2) 0.5268(3) 0.0208(11) Uani 1 1 d . . .
H2D H 0.5619 0.7183 0.5710 0.025 Uiso 1 1 calc R . .
O3 O 0.5240(4) 0.7995(2) 0.4274(3) 0.0258(12) Uani 1 1 d . . .
H3E H 0.5734 0.8156 0.4744 0.031 Uiso 1 1 calc R . .
O4 O 0.6197(4) 0.6952(2) 0.2852(3) 0.0259(12) Uani 1 1 d . . .
O5 O 0.6082(4) 0.6024(2) 0.3806(3) 0.0247(12) Uani 1 1 d . . .
O6 O 0.4625(4) 0.6958(2) 0.3649(3) 0.0210(11) Uani 1 1 d . . .
O7 O 0.4467(4) 0.6003(2) 0.4642(3) 0.0254(12) Uani 1 1 d . . .
O8 O 0.4717(5) 0.7933(2) 0.2689(3) 0.0290(13) Uani 1 1 d . . .
O9 O 0.3098(4) 0.6906(2) 0.4494(3) 0.0229(11) Uani 1 1 d . . .
O10 O 0.3231(4) 0.7913(2) 0.3455(3) 0.0274(12) Uani 1 1 d . . .
O11 O 0.2472(4) 0.5941(2) 0.3793(3) 0.0242(12) Uani 1 1 d . . .
O12 O 0.1520(4) 0.7402(2) 0.3414(3) 0.0296(13) Uani 1 1 d . . .
O13 O 0.5507(4) 0.5968(2) 0.2245(3) 0.0264(12) Uani 1 1 d . . .
O14 O 0.4848(4) 0.5160(2) 0.3815(3) 0.0244(12) Uani 1 1 d . . .
O15 O 0.3211(5) 0.7329(2) 0.0730(3) 0.0330(14) Uani 1 1 d . . .
O16 O 0.4053(4) 0.6855(2) 0.2087(3) 0.0236(12) Uani 1 1 d . . .
O17 O 0.1165(5) 0.6554(3) 0.4359(4) 0.0358(15) Uani 1 1 d . . .
O18 O 0.2548(5) 0.6376(3) -0.0178(3) 0.0395(16) Uani 1 1 d . . .
O19 O 0.3178(5) 0.5847(2) 0.1274(3) 0.0315(13) Uani 1 1 d . . .
O20 O 0.1923(5) 0.6666(3) 0.1106(4) 0.0354(15) Uani 1 1 d . . .
O21 O 0.3929(4) 0.5990(2) 0.2962(3) 0.0218(11) Uani 1 1 d . . .
O22 O 0.6375(5) 0.5038(3) 0.3132(4) 0.0358(15) Uani 1 1 d . . .
O23 O 0.3431(5) 0.5022(2) 0.4642(3) 0.0314(14) Uani 1 1 d . . .
O24 O 0.1404(5) 0.8368(3) 0.2528(4) 0.0388(16) Uani 1 1 d . . .
O25 O 0.3987(6) 0.8389(3) 0.1225(4) 0.0412(16) Uani 1 1 d . . .
O26 O 0.4485(5) 0.6472(2) 0.0889(3) 0.0315(14) Uani 1 1 d . . .
O27 O 0.2652(4) 0.6837(2) 0.2801(3) 0.0222(11) Uani 1 1 d . . .
O28 O 0.5176(5) 0.7437(2) 0.1498(3) 0.0309(13) Uani 1 1 d . . .
O29 O -0.0011(5) 0.6354(3) 0.1152(4) 0.0423(17) Uani 1 1 d . . .
O30 O 0.1830(4) 0.5825(2) 0.1971(3) 0.0284(13) Uani 1 1 d . . .
O31 O 0.6599(5) 0.6615(3) 0.1521(4) 0.0397(16) Uani 1 1 d . . .
O32 O 0.2762(5) 0.7815(2) 0.1902(3) 0.0318(14) Uani 1 1 d . . .
O33 O 0.0899(4) 0.6439(3) 0.2760(4) 0.0320(14) Uani 1 1 d . . .
O34 O 0.4308(5) 0.5111(2) 0.2272(3) 0.0286(13) Uani 1 1 d . . .
O35 O 0.2911(4) 0.5093(2) 0.2995(3) 0.0253(12) Uani 1 1 d . . .
O36 O 0.2339(5) 0.4815(3) 0.1418(4) 0.0374(15) Uani 1 1 d . . .
O37 O 0.1020(5) 0.7308(3) 0.1876(4) 0.0332(14) Uani 1 1 d . . .
N1 N 0.2983(6) 0.6006(3) 0.5708(5) 0.0373(18) Uani 1 1 d . . .
H1A H 0.2432 0.5992 0.5273 0.045 Uiso 1 1 calc R . .
H1B H 0.3207 0.5659 0.5835 0.045 Uiso 1 1 calc R . .
N2 N 0.3890(7) 0.6988(3) 0.6326(5) 0.041(2) Uani 1 1 d . . .
H2A H 0.4381 0.6933 0.6789 0.049 Uiso 1 1 calc R . .
H2B H 0.3918 0.7343 0.6186 0.049 Uiso 1 1 calc R . .
N3 N 0.3506(7) 0.9026(3) 0.2528(5) 0.043(2) Uani 1 1 d . A .
H3A H 0.3201 0.8824 0.2096 0.051 Uiso 1 1 calc R . .
H3B H 0.3021 0.9198 0.2669 0.051 Uiso 1 1 calc R . .
N4 N 0.5502(7) 0.9055(3) 0.3450(6) 0.047(2) Uani 1 1 d . . .
H4A H 0.5969 0.8883 0.3286 0.057 Uiso 1 1 d R A .
H4B H 0.5810 0.9177 0.3942 0.057 Uiso 1 1 d R . .
N5 N 0.8326(7) 0.6184(4) 0.4716(5) 0.049(2) Uani 1 1 d D . .
H5A H 0.8028 0.6108 0.5078 0.059 Uiso 1 1 d R B .
H5B H 0.8844 0.6417 0.4932 0.059 Uiso 1 1 d R . .
N6 N 0.7900(6) 0.5991(3) 0.3164(5) 0.040(2) Uani 1 1 d D . .
H6A H 0.8094 0.6173 0.2802 0.048 Uiso 1 1 d R B .
H6B H 0.7420 0.5743 0.2916 0.048 Uiso 1 1 d R . .
C1 C 0.1751(12) 0.6080(6) 0.6489(11) 0.082(5) Uani 1 1 d . . .
H1C H 0.1673 0.6279 0.6926 0.124 Uiso 1 1 calc R . .
H1D H 0.1780 0.5691 0.6598 0.124 Uiso 1 1 calc R . .
H1E H 0.1182 0.6156 0.6028 0.124 Uiso 1 1 calc R . .
C2 C 0.2704(11) 0.6255(5) 0.6358(9) 0.066(4) Uani 1 1 d D . .
H2C H 0.3234 0.6118 0.6826 0.079 Uiso 1 1 calc R . .
C3 C 0.2883(12) 0.6870(5) 0.6402(9) 0.076(4) Uani 1 1 d DU . .
H3C H 0.2355 0.7052 0.5984 0.092 Uiso 1 1 calc R . .
H3D H 0.2858 0.7010 0.6899 0.092 Uiso 1 1 calc R . .
C4 C 0.571(8) 0.992(2) 0.316(4) 0.094(7) Uani 0.25(2) 1 d PDU A 1
H4C H 0.6430 0.9885 0.3410 0.141 Uiso 0.25(2) 1 d PR A 1
H4D H 0.5575 1.0206 0.2769 0.141 Uiso 0.25(2) 1 d PR A 1
H4E H 0.5391 1.0009 0.3539 0.141 Uiso 0.25(2) 1 d PR A 1
C5 C 0.5322(13) 0.9367(18) 0.276(3) 0.054(4) Uani 0.25(2) 1 d PDU A 1
H5 H 0.5687 0.9234 0.2412 0.065 Uiso 0.25(2) 1 calc PR A 1
C4A C 0.576(2) 0.9980(10) 0.2874(16) 0.094(7) Uani 0.75(2) 1 d P A 2
H4AA H 0.6305 1.0081 0.3339 0.141 Uiso 0.75(2) 1 d PR A 2
H4AB H 0.6033 0.9799 0.2514 0.141 Uiso 0.75(2) 1 d PR A 2
H4AC H 0.5399 1.0306 0.2633 0.141 Uiso 0.75(2) 1 d PR A 2
C5A C 0.5024(11) 0.9584(7) 0.3094(8) 0.054(4) Uani 0.75(2) 1 d PD A 2
H5C H 0.4739 0.9771 0.3456 0.065 Uiso 0.75(2) 1 calc PR A 2
C6 C 0.4179(9) 0.9435(5) 0.2357(6) 0.053(3) Uani 1 1 d D . .
H6C H 0.3828 0.9782 0.2246 0.064 Uiso 1 1 d R A .
H6D H 0.4321 0.9322 0.1894 0.064 Uiso 1 1 d R . .
C7 C 0.913(2) 0.5247(13) 0.5162(17) 0.102(8) Uani 0.542(15) 1 d PDU B 1
H7A H 0.8886 0.5246 0.5601 0.153 Uiso 0.542(15) 1 calc PR B 1
H7B H 0.9798 0.5407 0.5316 0.153 Uiso 0.542(15) 1 calc PR B 1
H7C H 0.9159 0.4875 0.4988 0.153 Uiso 0.542(15) 1 calc PR B 1
C8 C 0.8408(17) 0.5587(6) 0.4493(12) 0.054(4) Uani 0.542(15) 1 d PDU B 1
H8A H 0.7730 0.5421 0.4357 0.065 Uiso 0.542(15) 1 calc PR B 1
C9 C 0.8678(18) 0.5634(10) 0.3750(13) 0.065(6) Uani 0.542(15) 1 d PDU B 1
H9A H 0.9349 0.5796 0.3867 0.077 Uiso 0.542(15) 1 calc PR B 1
H9B H 0.8690 0.5269 0.3530 0.077 Uiso 0.542(15) 1 calc PR B 1
C7A C 0.847(3) 0.5220(14) 0.460(3) 0.102(8) Uani 0.458(15) 1 d PD B 2
H7AA H 0.8532 0.5183 0.5139 0.153 Uiso 0.458(15) 1 calc PR B 2
H7AB H 0.8811 0.4915 0.4446 0.153 Uiso 0.458(15) 1 calc PR B 2
H7AC H 0.7770 0.5222 0.4281 0.153 Uiso 0.458(15) 1 calc PR B 2
C8A C 0.897(2) 0.5762(10) 0.4477(14) 0.054(4) Uani 0.458(15) 1 d PD B 2
H8AA H 0.9676 0.5779 0.4834 0.065 Uiso 0.458(15) 1 calc PR B 2
C9A C 0.894(2) 0.5880(15) 0.3638(14) 0.065(6) Uani 0.458(15) 1 d PD B 2
H9AA H 0.9366 0.6197 0.3630 0.077 Uiso 0.458(15) 1 calc PR B 2
H9AB H 0.9199 0.5564 0.3430 0.077 Uiso 0.458(15) 1 calc PR B 2
OW1 O 0.5253(5) 0.5997(3) 0.6346(4) 0.0373(15) Uani 1 1 d . . .
OW2 O 0.3678(5) 0.7972(3) 0.5143(4) 0.0416(17) Uani 1 1 d . . .
OW3 O 0.6650(5) 0.6097(3) 0.5507(4) 0.0327(14) Uani 1 1 d . . .
OW4 O 0.3934(6) 0.8960(3) 0.4265(4) 0.0472(18) Uani 1 1 d . . .
OW5 O 0.6921(5) 0.8017(2) 0.3487(4) 0.0342(14) Uani 1 1 d . . .
OW6 O 0.8347(5) 0.7179(3) 0.3695(5) 0.0449(17) Uani 1 1 d . . .
OW7 O 0.533(4) 0.582(3) -0.016(4) 0.144(15) Uani 0.50 1 d PU . .
OW7A O 0.474(4) 0.584(3) -0.029(4) 0.144(15) Uani 0.50 1 d P . .
OW8 O 0.438(3) 0.4927(18) -0.106(2) 0.153(11) Uani 0.50 1 d PU . .
OW8A O 0.365(3) 0.4774(18) -0.132(2) 0.153(11) Uani 0.50 1 d P . .
OW9 O 0.368(4) 0.510(3) 0.022(4) 0.146(14) Uani 0.50 1 d PU . .
OW9A O 0.310(4) 0.503(3) -0.004(4) 0.146(14) Uani 0.50 1 d P . .
OW10 O 0.5069(6) 0.7681(4) -0.0055(5) 0.070(3) Uani 1 1 d . . .
OW11 O 0.1665(12) 0.8122(9) 0.4774(16) 0.118(9) Uani 0.84(4) 1 d PU C 1
OW1A O 0.190(7) 0.784(5) 0.535(9) 0.118(9) Uani 0.16(4) 1 d P C 2
OW12 O 0.5640(10) 0.9534(5) 0.5113(7) 0.103(4) Uani 1 1 d . . .
OW13 O 0.8900(10) 0.6893(6) 0.2432(8) 0.116(5) Uani 1 1 d . . .

loop_
_atom_site_aniso_label
_atom_site_aniso_U_11
_atom_site_aniso_U_22
_atom_site_aniso_U_33
_atom_site_aniso_U_23
_atom_site_aniso_U_13
_atom_site_aniso_U_12
Ni1 0.0287(6) 0.0226(5) 0.0208(5) -0.0004(4) 0.0071(4) -0.0024(4)
Ni2 0.0238(5) 0.0162(5) 0.0224(5) 0.0001(3) 0.0053(4) 0.0024(4)
Ni3 0.0231(5) 0.0165(5) 0.0199(5) 0.0005(3) 0.0039(4) 0.0016(4)
Ni4 0.0351(6) 0.0160(5) 0.0336(6) 0.0021(4) 0.0092(5) 0.0045(4)
Ni5 0.0259(5) 0.0160(5) 0.0248(5) 0.0002(4) 0.0073(4) 0.0001(4)
Ni6 0.0248(5) 0.0248(5) 0.0298(6) -0.0051(4) 0.0092(4) 0.0013(4)
Ni7 0.082(6) 0.035(3) 0.039(5) -0.002(3) 0.040(5) 0.017(6)
Ni7A 0.077(6) 0.052(4) 0.059(6) -0.014(4) 0.042(5) 0.011(6)
W1 0.0404(2) 0.01931(17) 0.02263(17) 0.00435(11) 0.00794(15) 0.00133(14)
W2 0.0370(2) 0.02419(18) 0.01777(17) 0.00147(11) 0.00507(14) -0.00069(14)
W3 0.0329(2) 0.02398(18) 0.02264(17) -0.00125(12) 0.01146(14) -0.00134(14)
W4 0.02160(18) 0.02757(18) 0.02326(17) 0.00009(12) 0.00554(14) 0.00083(13)
W5 0.02749(19) 0.02184(18) 0.02693(18) 0.00293(12) 0.00193(14) 0.00694(13)
W6 0.02445(18) 0.02990(19) 0.02361(18) -0.00044(12) 0.00008(14) 0.00109(14)
W7 0.02707(18) 0.01571(16) 0.02388(17) -0.00258(11) 0.00587(14) 0.00119(12)
W8 0.03084(19) 0.01845(17) 0.02060(16) -0.00197(11) 0.00297(14) -0.00459(13)
W9 0.02847(18) 0.01559(16) 0.01960(16) 0.00075(10) 0.00446(13) -0.00248(12)
Si1 0.0229(11) 0.0145(10) 0.0165(10) 0.0012(7) 0.0044(8) 0.0005(8)
O1 0.023(3) 0.021(3) 0.023(3) -0.003(2) 0.007(2) -0.001(2)
O2 0.020(3) 0.018(3) 0.021(3) -0.0026(19) 0.003(2) 0.000(2)
O3 0.031(3) 0.016(3) 0.028(3) 0.002(2) 0.007(2) 0.002(2)
O4 0.028(3) 0.023(3) 0.028(3) 0.002(2) 0.013(2) 0.002(2)
O5 0.025(3) 0.024(3) 0.023(3) -0.002(2) 0.004(2) 0.002(2)
O6 0.023(3) 0.015(3) 0.020(3) 0.0006(19) 0.002(2) 0.003(2)
O7 0.030(3) 0.021(3) 0.023(3) 0.000(2) 0.006(2) 0.001(2)
O8 0.038(3) 0.019(3) 0.028(3) 0.000(2) 0.008(3) 0.006(2)
O9 0.027(3) 0.024(3) 0.018(3) -0.002(2) 0.009(2) 0.002(2)
O10 0.028(3) 0.025(3) 0.026(3) 0.003(2) 0.005(2) 0.002(2)
O11 0.025(3) 0.021(3) 0.024(3) 0.001(2) 0.005(2) -0.002(2)
O12 0.026(3) 0.032(3) 0.029(3) -0.003(2) 0.008(2) 0.008(3)
O13 0.031(3) 0.021(3) 0.026(3) -0.004(2) 0.008(2) -0.001(2)
O14 0.032(3) 0.018(3) 0.020(3) -0.002(2) 0.005(2) 0.000(2)
O15 0.047(4) 0.030(3) 0.020(3) 0.006(2) 0.008(3) 0.002(3)
O16 0.032(3) 0.017(3) 0.022(3) 0.006(2) 0.010(2) -0.001(2)
O17 0.034(4) 0.038(4) 0.040(4) -0.013(3) 0.018(3) -0.004(3)
O18 0.054(4) 0.036(4) 0.021(3) -0.003(2) 0.002(3) -0.004(3)
O19 0.040(4) 0.029(3) 0.023(3) -0.001(2) 0.007(3) -0.003(3)
O20 0.044(4) 0.030(3) 0.029(3) 0.003(2) 0.007(3) -0.003(3)
O21 0.028(3) 0.015(3) 0.021(3) 0.0019(19) 0.005(2) 0.001(2)
O22 0.037(4) 0.026(3) 0.044(4) -0.003(3) 0.012(3) 0.009(3)
O23 0.044(4) 0.020(3) 0.028(3) 0.006(2) 0.008(3) -0.004(3)
O24 0.039(4) 0.032(4) 0.038(4) 0.005(3) 0.002(3) 0.013(3)
O25 0.054(4) 0.029(4) 0.043(4) 0.013(3) 0.019(3) 0.010(3)
O26 0.043(4) 0.028(3) 0.026(3) -0.002(2) 0.014(3) 0.001(3)
O27 0.024(3) 0.023(3) 0.018(3) 0.004(2) 0.006(2) 0.003(2)
O28 0.045(4) 0.024(3) 0.024(3) 0.002(2) 0.011(3) -0.007(3)
O29 0.035(4) 0.045(4) 0.039(4) 0.003(3) 0.002(3) -0.009(3)
O30 0.030(3) 0.029(3) 0.023(3) 0.002(2) 0.004(2) -0.002(3)
O31 0.048(4) 0.042(4) 0.036(4) -0.002(3) 0.023(3) -0.007(3)
O32 0.045(4) 0.023(3) 0.022(3) 0.005(2) 0.004(3) 0.005(3)
O33 0.026(3) 0.031(3) 0.032(3) -0.001(2) 0.000(3) -0.004(3)
O34 0.034(3) 0.023(3) 0.024(3) -0.003(2) 0.004(3) -0.005(2)
O35 0.024(3) 0.016(3) 0.032(3) -0.001(2) 0.005(2) -0.004(2)
O36 0.042(4) 0.035(4) 0.031(3) -0.008(3) 0.006(3) -0.014(3)
O37 0.031(3) 0.033(3) 0.029(3) 0.001(2) 0.000(3) 0.007(3)
N1 0.038(4) 0.039(5) 0.033(4) 0.007(3) 0.010(3) -0.009(4)
N2 0.064(6) 0.035(4) 0.035(4) -0.009(3) 0.031(4) -0.005(4)
N3 0.054(5) 0.029(4) 0.041(5) -0.001(3) 0.010(4) 0.017(4)
N4 0.048(5) 0.029(4) 0.059(6) 0.008(4) 0.010(4) 0.003(4)
N5 0.048(5) 0.061(6) 0.030(4) -0.006(4) 0.001(4) 0.021(5)
N6 0.038(5) 0.048(5) 0.039(4) -0.016(4) 0.019(4) 0.001(4)
C1 0.094(11) 0.075(10) 0.109(13) -0.006(9) 0.074(10) -0.016(8)
C2 0.073(9) 0.074(9) 0.072(9) -0.008(7) 0.054(8) -0.009(7)
C3 0.084(8) 0.080(8) 0.080(7) -0.019(6) 0.047(6) -0.002(6)
C4 0.115(13) 0.076(11) 0.086(14) 0.051(10) 0.027(12) -0.015(10)
C5 0.054(7) 0.044(7) 0.066(8) 0.008(6) 0.023(6) -0.006(6)
C4A 0.115(13) 0.076(11) 0.086(14) 0.051(10) 0.027(12) -0.015(10)
C5A 0.054(7) 0.044(7) 0.066(8) 0.008(6) 0.023(6) -0.006(6)
C6 0.071(8) 0.037(6) 0.057(7) 0.014(5) 0.028(6) 0.011(6)
C7 0.094(15) 0.095(14) 0.099(15) -0.004(13) 0.007(11) 0.010(13)
C8 0.046(8) 0.051(8) 0.067(8) -0.007(6) 0.021(7) 0.018(7)
C9 0.056(9) 0.069(10) 0.071(8) -0.010(7) 0.024(7) 0.016(7)
C7A 0.094(15) 0.095(14) 0.099(15) -0.004(13) 0.007(11) 0.010(13)
C8A 0.046(8) 0.051(8) 0.067(8) -0.007(6) 0.021(7) 0.018(7)
C9A 0.056(9) 0.069(10) 0.071(8) -0.010(7) 0.024(7) 0.016(7)
OW1 0.046(4) 0.026(3) 0.032(3) 0.008(2) 0.003(3) 0.002(3)
OW2 0.036(4) 0.042(4) 0.047(4) -0.018(3) 0.014(3) -0.001(3)
OW3 0.033(3) 0.029(3) 0.029(3) 0.003(2) 0.001(3) 0.004(3)
OW4 0.073(5) 0.031(4) 0.040(4) 0.006(3) 0.021(4) 0.025(4)
OW5 0.044(4) 0.026(3) 0.037(3) -0.005(2) 0.017(3) -0.011(3)
OW6 0.038(4) 0.038(4) 0.064(5) -0.009(3) 0.024(4) -0.007(3)
OW7 0.23(4) 0.117(13) 0.14(2) 0.023(13) 0.12(4) 0.02(4)
OW7A 0.23(4) 0.117(13) 0.14(2) 0.023(13) 0.12(4) 0.02(4)
OW8 0.17(3) 0.18(2) 0.15(2) -0.043(16) 0.10(2) -0.03(2)
OW8A 0.17(3) 0.18(2) 0.15(2) -0.043(16) 0.10(2) -0.03(2)
OW9 0.19(4) 0.108(16) 0.19(3) -0.018(19) 0.14(3) -0.03(3)
OW9A 0.19(4) 0.108(16) 0.19(3) -0.018(19) 0.14(3) -0.03(3)
OW10 0.050(5) 0.108(8) 0.052(5) 0.020(5) 0.019(4) -0.007(5)
OW11 0.070(9) 0.112(15) 0.19(2) -0.043(14) 0.065(12) -0.009(9)
OW1A 0.070(9) 0.112(15) 0.19(2) -0.043(14) 0.065(12) -0.009(9)
OW12 0.113(9) 0.104(9) 0.073(7) 0.010(6) 0.006(7) -0.004(7)
OW13 0.102(9) 0.165(13) 0.112(10) 0.040(9) 0.080(8) 0.033(9)

loop_
_atom_type_symbol
_atom_type_description
_atom_type_scat_dispersion_real
_atom_type_scat_dispersion_imag
_atom_type_scat_source
C C 0.0033 0.0016 'International Tables Vol C Tables 4.2.6.8 and 6.1.1.4'
H H 0.0000 0.0000 'International Tables Vol C Tables 4.2.6.8 and 6.1.1.4'
N N 0.0061 0.0033 'International Tables Vol C Tables 4.2.6.8 and 6.1.1.4'
O O 0.0106 0.0060 'International Tables Vol C Tables 4.2.6.8 and 6.1.1.4'
Si Si 0.0817 0.0704 'International Tables Vol C Tables 4.2.6.8 and 6.1.1.4'
Ni Ni 0.3393 1.1124 'International Tables Vol C Tables 4.2.6.8 and 6.1.1.4'
W W -0.8490 6.8722 'International Tables Vol C Tables 4.2.6.8 and 6.1.1.4'

loop_
_geom_angle_atom_site_label_1
_geom_angle_atom_site_label_2
_geom_angle_atom_site_label_3
_geom_angle
_geom_angle_site_symmetry_1
_geom_angle_site_symmetry_3
O2 Ni1 N2 93.0(3) . .
O2 Ni1 N1 174.4(3) . .
N2 Ni1 N1 83.4(3) . .
O2 Ni1 O7 81.5(2) . .
N2 Ni1 O7 174.4(3) . .
N1 Ni1 O7 102.2(3) . .
O2 Ni1 OW1 94.8(2) . .
N2 Ni1 OW1 93.0(3) . .
N1 Ni1 OW1 89.7(3) . .
O7 Ni1 OW1 86.4(2) . .
O2 Ni1 O9 80.9(2) . .
N2 Ni1 O9 95.9(3) . .
N1 Ni1 O9 95.2(3) . .
O7 Ni1 O9 84.4(2) . .
OW1 Ni1 O9 170.3(2) . .
O2 Ni2 O3 96.6(2) . .
O2 Ni2 O9 83.0(2) . .
O3 Ni2 O9 177.2(2) . .
O2 Ni2 O10 175.4(2) . .
O3 Ni2 O10 82.2(2) . .
O9 Ni2 O10 98.0(2) . .
O2 Ni2 O6 84.6(2) . .
O3 Ni2 O6 84.3(2) . .
O9 Ni2 O6 92.9(2) . .
O10 Ni2 O6 90.8(2) . .
O2 Ni2 OW2 95.9(3) . .
O3 Ni2 OW2 96.2(3) . .
O9 Ni2 OW2 86.7(2) . .
O10 Ni2 OW2 88.7(3) . .
O6 Ni2 OW2 179.3(2) . .
O1 Ni3 O2 98.2(2) . .
O1 Ni3 O5 83.3(2) . .
O2 Ni3 O5 176.6(2) . .
O1 Ni3 OW3 94.5(2) . .
O2 Ni3 OW3 93.1(2) . .
O5 Ni3 OW3 89.8(2) . .
O1 Ni3 O7 175.8(2) . .
O2 Ni3 O7 81.7(2) . .
O5 Ni3 O7 96.6(2) . .
OW3 Ni3 O7 89.7(2) . .
O1 Ni3 O6 84.9(2) . .
O2 Ni3 O6 84.9(2) . .
O5 Ni3 O6 92.3(2) . .
OW3 Ni3 O6 177.7(2) . .
O7 Ni3 O6 91.0(2) . .
O3 Ni4 N4 95.6(3) . .
O3 Ni4 N3 175.9(3) . .
N4 Ni4 N3 82.1(4) . .
O3 Ni4 OW4 91.6(2) . .
N4 Ni4 OW4 92.8(4) . .
N3 Ni4 OW4 91.9(3) . .
O3 Ni4 O8 81.7(2) . .
N4 Ni4 O8 94.7(3) . .
N3 Ni4 O8 95.2(3) . .
OW4 Ni4 O8 170.4(3) . .
O3 Ni4 O10 81.0(2) . .
N4 Ni4 O10 176.5(3) . .
N3 Ni4 O10 101.3(3) . .
OW4 Ni4 O10 88.1(3) . .
O8 Ni4 O10 84.1(2) . .
O1 Ni5 O8 176.0(2) . .
O1 Ni5 O3 96.8(2) . .
O8 Ni5 O3 83.3(2) . .
O1 Ni5 O4 82.3(2) . .
O8 Ni5 O4 97.3(2) . .
O3 Ni5 O4 175.6(2) . .
O1 Ni5 O6 84.8(2) . .
O8 Ni5 O6 91.3(2) . .
O3 Ni5 O6 84.2(2) . .
O4 Ni5 O6 91.5(2) . .
O1 Ni5 OW5 93.4(2) . .
O8 Ni5 OW5 90.5(3) . .
O3 Ni5 OW5 97.5(2) . .
O4 Ni5 OW5 86.8(2) . .
O6 Ni5 OW5 177.6(2) . .
O1 Ni6 N5 94.9(3) . .
O1 Ni6 N6 174.7(3) . .
N5 Ni6 N6 82.2(3) . .
O1 Ni6 O4 82.1(2) . .
N5 Ni6 O4 176.9(3) . .
N6 Ni6 O4 100.7(3) . .
O1 Ni6 OW6 93.2(2) . .
N5 Ni6 OW6 93.8(4) . .
N6 Ni6 OW6 91.4(3) . .
O4 Ni6 OW6 87.3(3) . .
O1 Ni6 O5 81.3(2) . .
N5 Ni6 O5 93.7(3) . .
N6 Ni6 O5 94.4(3) . .
O4 Ni6 O5 84.9(2) . .
OW6 Ni6 O5 171.1(3) . .
OW8 Ni7 OW8 180.000(5) . 3_665
OW8 Ni7 OW9 94(2) . .
OW8 Ni7 OW9 86(2) 3_665 .
OW9 Ni7 OW9 180.000(3) 3_665 .
OW8 Ni7 OW7 90(2) . .
OW9 Ni7 OW7 80(2) 3_665 .
OW9 Ni7 OW7 100(2) . .
OW7 Ni7 OW7 180.000(7) 3_665 .
OW7A Ni7 OW7A 180.000(5) 3_665 .
Ni7 Ni7A OW8 106.4(19) . .
Ni7 Ni7A OW9 114(2) . .
OW8 Ni7A OW9 139(3) . .
OW8A Ni7A OW9A 88(2) . .
OW8 Ni7A OW7 102(3) . 3_665
OW9 Ni7A OW7 91(3) . 3_665
OW8A Ni7A OW7A 107(2) . .
OW9A Ni7A OW7A 100(2) . .
OW8 Ni7A OW7 90(2) . .
OW9 Ni7A OW7 105(3) . .
OW7 Ni7A OW7 139.0(14) 3_665 .
OW8A Ni7A OW7A 103(2) . 3_665
OW9A Ni7A OW7A 108(2) . 3_665
OW7A Ni7A OW7A 139.3(14) . 3_665
OW7 Ni7A OW7A 121(2) . 3_665
O25 W1 O8 102.0(3) . .
O25 W1 O32 100.0(3) . .
O8 W1 O32 90.6(3) . .
O25 W1 O28 99.5(3) . .
O8 W1 O28 92.9(3) . .
O32 W1 O28 159.0(2) . .
O25 W1 O15 97.8(3) . .
O8 W1 O15 160.2(2) . .
O32 W1 O15 85.7(3) . .
O28 W1 O15 84.0(3) . .
O25 W1 O16 169.4(3) . .
O8 W1 O16 86.7(2) . .
O32 W1 O16 85.7(2) . .
O28 W1 O16 73.9(2) . .
O15 W1 O16 73.6(2) . .
O18 W2 O15 102.1(3) . .
O18 W2 O26 99.6(3) . .
O15 W2 O26 91.0(3) . .
O18 W2 O19 99.7(3) . .
O15 W2 O19 158.1(2) . .
O26 W2 O19 87.5(3) . .
O18 W2 O20 101.1(3) . .
O15 W2 O20 88.7(3) . .
O26 W2 O20 158.9(3) . .
O19 W2 O20 85.1(3) . .
O18 W2 O16 172.4(3) . .
O15 W2 O16 74.4(2) . .
O26 W2 O16 73.9(2) . .
O19 W2 O16 84.1(2) . .
O20 W2 O16 85.8(2) . .
O31 W3 O4 103.7(3) . .
O31 W3 O13 100.6(3) . .
O4 W3 O13 91.5(2) . .
O31 W3 O28 100.1(3) . .
O4 W3 O28 90.7(2) . .
O13 W3 O28 157.9(3) . .
O31 W3 O26 97.8(3) . .
O4 W3 O26 158.5(3) . .
O13 W3 O26 86.4(2) . .
O28 W3 O26 83.5(2) . .
O31 W3 O16 168.7(3) . .
O4 W3 O16 85.8(2) . .
O13 W3 O16 85.1(2) . .
O28 W3 O16 73.2(2) . .
O26 W3 O16 72.6(2) . .
O17 W4 O9 102.4(3) . .
O17 W4 O11 100.3(3) . .
O9 W4 O11 90.8(2) . .
O17 W4 O12 101.4(3) . .
O9 W4 O12 92.0(2) . .
O11 W4 O12 157.0(2) . .
O17 W4 O33 97.7(3) . .
O9 W4 O33 159.9(3) . .
O11 W4 O33 85.3(2) . .
O12 W4 O33 84.1(2) . .
O17 W4 O27 169.3(3) . .
O9 W4 O27 87.3(2) . .
O11 W4 O27 83.7(2) . .
O12 W4 O27 73.6(2) . .
O33 W4 O27 72.6(2) . .
O24 W5 O10 103.0(3) . .
O24 W5 O32 101.7(3) . .
O10 W5 O32 91.3(3) . .
O24 W5 O12 99.1(3) . .
O10 W5 O12 89.8(3) . .
O32 W5 O12 158.4(2) . .
O24 W5 O37 97.5(3) . .
O10 W5 O37 159.3(2) . .
O32 W5 O37 87.4(3) . .
O12 W5 O37 84.1(3) . .
O24 W5 O27 168.4(3) . .
O10 W5 O27 86.1(2) . .
O32 W5 O27 85.1(2) . .
O12 W5 O27 73.5(2) . .
O37 W5 O27 73.2(2) . .
O29 W6 O33 99.6(3) . .
O29 W6 O37 100.7(3) . .
O33 W6 O37 89.8(3) . .
O29 W6 O30 100.8(3) . .
O33 W6 O30 89.3(3) . .
O37 W6 O30 158.4(2) . .
O29 W6 O20 101.0(3) . .
O33 W6 O20 159.4(3) . .
O37 W6 O20 88.0(3) . .
O30 W6 O20 85.3(3) . .
O29 W6 O27 171.8(3) . .
O33 W6 O27 74.5(2) . .
O37 W6 O27 74.1(2) . .
O30 W6 O27 84.9(2) . .
O20 W6 O27 85.2(2) . .
O22 W7 O5 103.1(3) . .
O22 W7 O14 100.5(3) . .
O5 W7 O14 93.1(2) . .
O22 W7 O13 99.2(3) . .
O5 W7 O13 90.4(2) . .
O14 W7 O13 158.6(2) . .
O22 W7 O34 96.6(3) . .
O5 W7 O34 160.3(2) . .
O14 W7 O34 84.4(2) . .
O13 W7 O34 85.1(2) . .
O22 W7 O21 169.0(3) . .
O5 W7 O21 87.1(2) . .
O14 W7 O21 74.6(2) . .
O13 W7 O21 84.5(2) . .
O34 W7 O21 73.3(2) . .
O36 W8 O35 101.1(3) . .
O36 W8 O34 99.9(3) . .
O35 W8 O34 91.2(3) . .
O36 W8 O30 100.9(3) . .
O35 W8 O30 88.6(2) . .
O34 W8 O30 158.9(2) . .
O36 W8 O19 100.1(3) . .
O35 W8 O19 158.5(2) . .
O34 W8 O19 88.4(3) . .
O30 W8 O19 84.1(3) . .
O36 W8 O21 173.1(3) . .
O35 W8 O21 74.9(2) . .
O34 W8 O21 74.8(2) . .
O30 W8 O21 84.8(2) . .
O19 W8 O21 84.3(2) . .
O23 W9 O7 103.3(3) . .
O23 W9 O11 99.9(3) . .
O7 W9 O11 93.0(2) . .
O23 W9 O14 101.1(3) . .
O7 W9 O14 90.2(2) . .
O11 W9 O14 157.4(2) . .
O23 W9 O35 97.9(3) . .
O7 W9 O35 158.6(2) . .
O11 W9 O35 86.6(2) . .
O14 W9 O35 82.3(2) . .
O23 W9 O21 169.3(2) . .
O7 W9 O21 86.0(2) . .
O11 W9 O21 84.7(2) . .
O14 W9 O21 73.2(2) . .
O35 W9 O21 72.6(2) . .
O6 Si1 O27 111.2(3) . .
O6 Si1 O21 110.8(3) . .
O27 Si1 O21 108.4(3) . .
O6 Si1 O16 110.4(3) . .
O27 Si1 O16 108.1(3) . .
O21 Si1 O16 107.8(3) . .
Ni6 O1 Ni3 100.0(2) . .
Ni6 O1 Ni5 99.7(2) . .
Ni3 O1 Ni5 97.2(2) . .
Ni6 O1 H1F 118.6 . .
Ni3 O1 H1F 118.6 . .
Ni5 O1 H1F 118.6 . .
Ni1 O2 Ni3 100.1(2) . .
Ni1 O2 Ni2 100.2(2) . .
Ni3 O2 Ni2 97.0(2) . .
Ni1 O2 H2D 118.5 . .
Ni3 O2 H2D 118.5 . .
Ni2 O2 H2D 118.5 . .
Ni4 O3 Ni5 98.1(2) . .
Ni4 O3 Ni2 100.0(3) . .
Ni5 O3 Ni2 97.1(2) . .
Ni4 O3 H3E 119.0 . .
Ni5 O3 H3E 119.0 . .
Ni2 O3 H3E 119.0 . .
W3 O4 Ni5 133.9(3) . .
W3 O4 Ni6 127.5(3) . .
Ni5 O4 Ni6 95.1(2) . .
W7 O5 Ni3 132.7(3) . .
W7 O5 Ni6 128.6(3) . .
Ni3 O5 Ni6 94.7(2) . .
Si1 O6 Ni2 122.4(3) . .
Si1 O6 Ni5 122.6(3) . .
Ni2 O6 Ni5 94.4(2) . .
Si1 O6 Ni3 122.9(3) . .
Ni2 O6 Ni3 93.5(2) . .
Ni5 O6 Ni3 93.1(2) . .
W9 O7 Ni3 134.3(3) . .
W9 O7 Ni1 126.5(3) . .
Ni3 O7 Ni1 95.7(2) . .
W1 O8 Ni5 132.8(3) . .
W1 O8 Ni4 128.2(3) . .
Ni5 O8 Ni4 95.9(2) . .
W4 O9 Ni2 131.7(3) . .
W4 O9 Ni1 128.8(3) . .
Ni2 O9 Ni1 95.3(2) . .
W5 O10 Ni2 133.7(3) . .
W5 O10 Ni4 126.6(3) . .
Ni2 O10 Ni4 96.1(2) . .
W9 O11 W4 147.9(3) . .
W4 O12 W5 120.9(3) . .
W3 O13 W7 147.9(3) . .
W7 O14 W9 119.9(3) . .
W2 O15 W1 120.3(3) . .
Si1 O16 W1 123.2(3) . .
Si1 O16 W3 123.6(3) . .
W1 O16 W3 91.93(19) . .
Si1 O16 W2 125.1(3) . .
W1 O16 W2 91.65(18) . .
W3 O16 W2 91.83(19) . .
W2 O19 W8 152.8(4) . .
W2 O20 W6 150.9(4) . .
Si1 O21 W7 124.2(3) . .
Si1 O21 W9 122.5(3) . .
W7 O21 W9 91.53(18) . .
Si1 O21 W8 126.0(3) . .
W7 O21 W8 91.49(18) . .
W9 O21 W8 91.23(18) . .
W2 O26 W3 121.6(3) . .
Si1 O27 W5 123.1(3) . .
Si1 O27 W4 123.0(3) . .
W5 O27 W4 91.51(19) . .
Si1 O27 W6 126.1(3) . .
W5 O27 W6 91.92(18) . .
W4 O27 W6 91.53(19) . .
W1 O28 W3 120.3(3) . .
W6 O30 W8 152.5(3) . .
W1 O32 W5 147.9(3) . .
W6 O33 W4 121.4(3) . .
W8 O34 W7 120.2(3) . .
W8 O35 W9 121.2(3) . .
W6 O37 W5 120.7(3) . .
C2 N1 Ni1 109.7(6) . .
C2 N1 H1A 109.7 . .
Ni1 N1 H1A 109.7 . .
C2 N1 H1B 109.7 . .
Ni1 N1 H1B 109.7 . .
H1A N1 H1B 108.2 . .
C3 N2 Ni1 109.2(7) . .
C3 N2 H2A 109.8 . .
Ni1 N2 H2A 109.8 . .
C3 N2 H2B 109.8 . .
Ni1 N2 H2B 109.8 . .
H2A N2 H2B 108.3 . .
C6 N3 Ni4 109.7(6) . .
C6 N3 H3A 109.7 . .
Ni4 N3 H3A 109.7 . .
C6 N3 H3B 109.7 . .
Ni4 N3 H3B 109.7 . .
H3A N3 H3B 108.2 . .
C5 N4 Ni4 114.6(12) . .
C5A N4 Ni4 107.9(8) . .
C5 N4 H4A 84.0 . .
C5A N4 H4A 121.7 . .
Ni4 N4 H4A 109.9 . .
C5 N4 H4B 125.9 . .
C5A N4 H4B 98.2 . .
Ni4 N4 H4B 109.9 . .
H4A N4 H4B 108.4 . .
C8 N5 Ni6 107.1(9) . .
C8A N5 Ni6 112.5(10) . .
C8 N5 H5A 95.3 . .
C8A N5 H5A 121.8 . .
Ni6 N5 H5A 109.3 . .
C8 N5 H5B 126.6 . .
C8A N5 H5B 94.6 . .
Ni6 N5 H5B 109.1 . .
H5A N5 H5B 108.0 . .
C9A N6 Ni6 107.5(13) . .
C9 N6 Ni6 108.4(11) . .
C9A N6 H6A 92.3 . .
C9 N6 H6A 118.2 . .
Ni6 N6 H6A 109.5 . .
C9A N6 H6B 127.4 . .
C9 N6 H6B 102.2 . .
Ni6 N6 H6B 109.8 . .
H6A N6 H6B 108.4 . .
C2 C1 H1C 109.5 . .
C2 C1 H1D 109.5 . .
H1C C1 H1D 109.5 . .
C2 C1 H1E 109.5 . .
H1C C1 H1E 109.5 . .
H1D C1 H1E 109.5 . .
N1 C2 C1 119.3(11) . .
N1 C2 C3 111.3(9) . .
C1 C2 C3 114.5(12) . .
N1 C2 H2C 103.1 . .
C1 C2 H2C 103.1 . .
C3 C2 H2C 103.1 . .
N2 C3 C2 109.3(10) . .
N2 C3 H3C 109.8 . .
C2 C3 H3C 109.8 . .
N2 C3 H3D 109.8 . .
C2 C3 H3D 109.8 . .
H3C C3 H3D 108.3 . .
C5 C4 H4C 107.5 . .
C5 C4 H4D 109.6 . .
H4C C4 H4D 109.5 . .
C5 C4 H4E 111.2 . .
H4C C4 H4E 109.5 . .
H4D C4 H4E 109.5 . .
C5 C4 H4AA 135.3 . .
H4D C4 H4AA 83.3 . .
H4E C4 H4AA 103.4 . .
C5 C4 H4AB 65.8 . .
H4C C4 H4AB 79.0 . .
H4D C4 H4AB 65.6 . .
H4E C4 H4AB 171.5 . .
H4AA C4 H4AB 83.3 . .
C5 C4 H4AC 107.8 . .
H4C C4 H4AC 117.1 . .
H4E C4 H4AC 103.7 . .
H4AA C4 H4AC 89.9 . .
H4AB C4 H4AC 70.7 . .
N4 C5 C6 110(3) . .
N4 C5 C4 97(4) . .
C6 C5 C4 106(4) . .
C6 C5 H4A 131.4 . .
C4 C5 H4A 108.7 . .
N4 C5 H5 114.2 . .
C6 C5 H5 114.2 . .
C4 C5 H5 114.2 . .
H4A C5 H5 80.2 . .
C5A C4A H4C 94.8 . .
C5A C4A H4D 112.9 . .
H4C C4A H4D 126.8 . .
C5A C4A H4E 51.3 . .
H4C C4A H4E 73.6 . .
H4D C4A H4E 89.2 . .
C5A C4A H4AA 109.5 . .
H4D C4A H4AA 100.1 . .
H4E C4A H4AA 70.0 . .
C5A C4A H4AB 109.5 . .
H4C C4A H4AB 95.1 . .
H4D C4A H4AB 114.9 . .
H4E C4A H4AB 155.1 . .
H4AA C4A H4AB 109.5 . .
C5A C4A H4AC 109.5 . .
H4C C4A H4AC 136.2 . .
H4E C4A H4AC 93.4 . .
H4AA C4A H4AC 109.5 . .
H4AB C4A H4AC 109.5 . .
N4 C5A C6 106.4(11) . .
N4 C5A C4A 113.9(16) . .
C6 C5A C4A 108.3(15) . .
N4 C5A H4E 112.6 . .
C6 C5A H4E 140.5 . .
C4A C5A H4E 60.6 . .
N4 C5A H5C 109.4 . .
C6 C5A H5C 109.4 . .
C4A C5A H5C 109.4 . .
H4E C5A H5C 52.1 . .
N3 C6 C5A 110.2(10) . .
N3 C6 C5 117.8(18) . .
N3 C6 H6C 108.6 . .
C5A C6 H6C 99.8 . .
C5 C6 H6C 125.0 . .
N3 C6 H6D 108.7 . .
C5A C6 H6D 121.0 . .
C5 C6 H6D 84.5 . .
H6C C6 H6D 107.6 . .
C8 C7 H7A 109.5 . .
C8 C7 H7B 109.5 . .
H7A C7 H7B 109.5 . .
C8 C7 H7C 109.5 . .
H7A C7 H7C 109.5 . .
H7B C7 H7C 109.5 . .
N5 C8 C9 103.1(16) . .
N5 C8 C7 113.0(18) . .
C9 C8 C7 117(2) . .
N5 C8 H8A 107.9 . .
C9 C8 H8A 107.9 . .
C7 C8 H8A 107.9 . .
N6 C9 C8 109.5(16) . .
N6 C9 H9A 109.8 . .
C8 C9 H9A 109.8 . .
N6 C9 H9B 109.8 . .
C8 C9 H9B 109.8 . .
H9A C9 H9B 108.2 . .
C8A C7A H7AA 109.5 . .
C8A C7A H7AB 109.5 . .
H7AA C7A H7AB 109.5 . .
C8A C7A H7AC 109.5 . .
H7AA C7A H7AC 109.5 . .
H7AB C7A H7AC 109.5 . .
N5 C8A C9A 109.2(19) . .
N5 C8A C7A 101(2) . .
C9A C8A C7A 116(3) . .
N5 C8A H8AA 110.0 . .
C9A C8A H8AA 110.0 . .
C7A C8A H8AA 110.0 . .
N6 C9A C8A 109(2) . .
N6 C9A H9AA 110.0 . .
C8A C9A H9AA 110.0 . .
N6 C9A H9AB 110.0 . .
C8A C9A H9AB 110.0 . .
H9AA C9A H9AB 108.4 . .

loop_
_geom_bond_atom_site_label_1
_geom_bond_atom_site_label_2
_geom_bond_distance
_geom_bond_site_symmetry_2
Ni1 O2 2.020(6) .
Ni1 N2 2.055(7) .
Ni1 N1 2.083(8) .
Ni1 O7 2.094(6) .
Ni1 OW1 2.152(6) .
Ni1 O9 2.158(5) .
Ni2 O2 2.040(5) .
Ni2 O3 2.043(6) .
Ni2 O9 2.053(6) .
Ni2 O10 2.078(6) .
Ni2 O6 2.084(5) .
Ni2 OW2 2.083(6) .
Ni3 O1 2.020(6) .
Ni3 O2 2.021(5) .
Ni3 O5 2.054(6) .
Ni3 OW3 2.075(6) .
Ni3 O7 2.086(6) .
Ni3 O6 2.092(5) .
Ni4 O3 2.040(6) .
Ni4 N4 2.075(9) .
Ni4 N3 2.087(8) .
Ni4 OW4 2.087(7) .
Ni4 O8 2.112(6) .
Ni4 O10 2.129(6) .
Ni5 O1 2.028(5) .
Ni5 O8 2.042(6) .
Ni5 O3 2.043(6) .
Ni5 O4 2.081(6) .
Ni5 O6 2.089(6) .
Ni5 OW5 2.092(6) .
Ni6 O1 2.011(5) .
Ni6 N5 2.023(8) .
Ni6 N6 2.096(7) .
Ni6 O4 2.105(6) .
Ni6 OW6 2.139(7) .
Ni6 O5 2.142(6) .
Ni7 OW8 1.84(4) .
Ni7 OW9 2.01(5) .
Ni7 OW7A 2.11(7) .
Ni7A OW8A 1.94(4) .
Ni7A OW9A 2.00(5) .
Ni7A OW7 2.10(8) 3_665
W1 O25 1.711(6) .
W1 O8 1.808(6) .
W1 O32 1.906(7) .
W1 O28 1.936(7) .
W1 O15 2.014(6) .
W1 O16 2.323(5) .
W2 O18 1.729(6) .
W2 O15 1.878(6) .
W2 O26 1.886(6) .
W2 O19 1.916(6) .
W2 O20 1.919(7) .
W2 O16 2.384(5) .
W3 O31 1.706(7) .
W3 O4 1.805(6) .
W3 O13 1.913(6) .
W3 O28 1.937(6) .
W3 O26 2.010(6) .
W3 O16 2.350(6) .
W4 O17 1.710(7) .
W4 O9 1.823(5) .
W4 O11 1.917(5) .
W4 O12 1.920(6) .
W4 O33 2.000(6) .
W4 O27 2.365(5) .
W5 O24 1.729(6) .
W5 O10 1.814(6) .
W5 O32 1.923(6) .
W5 O12 1.958(6) .
W5 O37 1.989(6) .
W5 O27 2.345(5) .
W6 O29 1.736(6) .
W6 O33 1.887(6) .
W6 O37 1.908(6) .
W6 O30 1.911(6) .
W6 O20 1.920(7) .
W6 O27 2.367(5) .
W7 O22 1.722(6) .
W7 O5 1.813(5) .
W7 O14 1.918(6) .
W7 O13 1.945(6) .
W7 O34 2.008(5) .
W7 O21 2.336(5) .
W8 O36 1.729(6) .
W8 O35 1.864(6) .
W8 O34 1.878(6) .
W8 O30 1.923(6) .
W8 O19 1.928(6) .
W8 O21 2.368(5) .
W9 O23 1.725(6) .
W9 O7 1.816(6) .
W9 O11 1.905(6) .
W9 O14 1.968(6) .
W9 O35 2.013(5) .
W9 O21 2.360(5) .
Si1 O6 1.612(5) .
Si1 O27 1.643(6) .
Si1 O21 1.644(5) .
Si1 O16 1.651(6) .
O1 H1F 0.9800 .
O2 H2D 0.9800 .
O3 H3E 0.9800 .
N1 C2 1.481(14) .
N1 H1A 0.9000 .
N1 H1B 0.9000 .
N2 C3 1.481(16) .
N2 H2A 0.9000 .
N2 H2B 0.9000 .
N3 C6 1.463(14) .
N3 H3A 0.9000 .
N3 H3B 0.9000 .
N4 C5 1.41(5) .
N4 C5A 1.490(18) .
N4 H4A 0.8998 .
N4 H4B 0.8999 .
N5 C8 1.514(9) .
N5 C8A 1.51(2) .
N5 H5A 0.9011 .
N5 H5B 0.8992 .
N6 C9A 1.45(3) .
N6 C9 1.513(10) .
N6 H6A 0.8999 .
N6 H6B 0.9002 .
C1 C2 1.483(17) .
C1 H1C 0.9600 .
C1 H1D 0.9600 .
C1 H1E 0.9600 .
C2 C3 1.507(9) .
C2 H2C 0.9800 .
C3 H3C 0.9700 .
C3 H3D 0.9700 .
C4 C5 1.530(10) .
C4 H4C 0.9600 .
C4 H4D 0.9600 .
C4 H4E 0.9600 .
C5 C6 1.525(10) .
C5 H5 0.9800 .
C4A C5A 1.55(3) .
C4A H4AA 0.9599 .
C4A H4AB 0.9601 .
C4A H4AC 0.9600 .
C5A C6 1.504(9) .
C5A H5C 0.9800 .
C6 H6C 0.9601 .
C6 H6D 0.9600 .
C7 C8 1.534(10) .
C7 H7A 0.9600 .
C7 H7B 0.9600 .
C7 H7C 0.9600 .
C8 C9 1.51(3) .
C8 H8A 0.9800 .
C9 H9A 0.9700 .
C9 H9B 0.9700 .
C7A C8A 1.533(10) .
C7A H7AA 0.9600 .
C7A H7AB 0.9600 .
C7A H7AC 0.9600 .
C8A C9A 1.529(10) .
C8A H8AA 0.9800 .
C9A H9AA 0.9700 .
C9A H9AB 0.9700 .

loop_
_geom_hbond_atom_site_label_D
_geom_hbond_atom_site_label_H
_geom_hbond_atom_site_label_A
_geom_hbond_distance_DH
_geom_hbond_distance_HA
_geom_hbond_distance_DA
_geom_hbond_angle_DHA
_geom_hbond_site_symmetry_A
O1 H1F O15 0.98 2.05 3.016(8) 170.6 4_676
O2 H2D O37 0.98 2.34 3.233(8) 150.8 4_676
O3 H3E O20 0.98 2.51 3.468(8) 164.9 4_676
N1 H1A O17 0.90 2.40 3.171(11) 143.2 .
N1 H1B O22 0.90 2.44 3.217(10) 144.8 3_666
N2 H2B OW2 0.90 2.36 3.147(11) 146.3 .
N3 H3A O25 0.90 2.43 3.063(11) 127.6 .
N3 H3A O32 0.90 2.51 3.189(10) 132.2 .
N3 H3B O36 0.90 2.39 3.182(11) 146.2 2
N3 H3B O35 0.90 2.61 3.201(9) 124.2 2
N4 H4A OW5 0.90 2.44 3.183(11) 139.8 .
N4 H4B OW12 0.90 2.37 3.166(16) 147.9 .
N5 H5A OW3 0.90 2.29 3.116(12) 152.0 .
N5 H5B O25 0.90 2.32 2.774(10) 110.7 4_676
N6 H6A OW13 0.90 2.29 3.107(15) 151.3 .
N6 H6B O22 0.90 2.36 3.123(11) 143.0 .
N6 H6B O13 0.90 2.60 3.198(10) 125.0 .
